data_2022670
loop_
_publ_author_name
'Cheng, Hong'
'Yan, Dingce'
'Wu, Liqing'
'Liang, Ping'
'Cai, Yuncheng'
'Li, Li'

_publ_section_title
;
 Chemical characterization, absolute configuration and optical purity of
 (1<i>S</i>)-(+)- and (1<i>R</i>)-(--)-10-camphorsulfonic acid
;
_journal_coeditor_code YP3225
_journal_issue 10
_journal_name_full 'Acta Crystallographica Section C'
_journal_page_first
;
;
_journal_paper_doi 10.1107/S2053229622008592
_journal_volume 78
_journal_year 2022
_chemical_absolute_configuration ad
_chemical_formula_iupac 'H3 O +, C10 H15 O4 S -'
_chemical_formula_moiety 'H3 O +, C10 H15 O4 S -'
_chemical_formula_sum 'C10 H18 O5 S'
_chemical_formula_weight 250.30
_chemical_name_systematic
;Hydronium
(1<i>S</i>,4<i>R</i>)-(7,7-dimethyl-2-oxobicyclo[2.2.1]heptan-1-yl)methanesulfonate
;
_space_group_crystal_system orthorhombic
_space_group_IT_number 19
_space_group_name_Hall 'P 2ac 2ab'
_space_group_name_H-M_alt 'P 21 21 21'
_atom_sites_solution_hydrogens mixed
_atom_sites_solution_primary dual
_audit_creation_method
;
Olex2 1.5
(compiled 2021.12.09 svn.r5202d8cf for OlexSys, GUI svn.r6439)
;
_cell_angle_alpha 90
_cell_angle_beta 90
_cell_angle_gamma 90
_cell_formula_units_Z 4
_cell_length_a 6.72815(4)
_cell_length_b 11.24661(6)
_cell_length_c 15.51195(8)
_cell_measurement_reflns_used 11038
_cell_measurement_temperature 99.8(4)
_cell_measurement_theta_max 73.8320
_cell_measurement_theta_min 2.8330
_cell_volume 1173.772(11)
_computing_cell_refinement
;
CrysAlis PRO (Rigaku OD, 2015)
;
_computing_data_collection
;
CrysAlis PRO (Rigaku OD, 2015)
;
_computing_data_reduction
;
CrysAlis PRO (Rigaku OD, 2015)
;
_computing_molecular_graphics
;
OLEX2 (Dolomanov <i>et al.</i>, 2009)
;
_computing_publication_material
;
OLEX2 (Dolomanov <i>et al.</i>, 2009)
;
_computing_structure_refinement
;
SHELXL2019 (Sheldrick, 2015b)
;
_computing_structure_solution
;
SHELXT2014 (Sheldrick, 2015a)
;
_diffrn_ambient_temperature 99.8(4)
_diffrn_detector 'CCD plate'
_diffrn_measured_fraction_theta_full 0.999
_diffrn_measured_fraction_theta_max 0.991
_diffrn_measurement_device 'four-circle diffractometer'
_diffrn_measurement_device_type
;
Rigaku XtaLAB0 PRO MM007HF (rotating anode) diffractometer equipped with a
PILATUS200K CCD plate detector
;
_diffrn_measurement_method '\w scans'
_diffrn_radiation_monochromator graphite
_diffrn_radiation_probe x-ray
_diffrn_radiation_type 'Cu K\a'
_diffrn_radiation_wavelength 1.54184
_diffrn_reflns_av_R_equivalents 0.0280
_diffrn_reflns_av_unetI/netI 0.0123
_diffrn_reflns_limit_h_max 8
_diffrn_reflns_limit_h_min -8
_diffrn_reflns_limit_k_max 13
_diffrn_reflns_limit_k_min -13
_diffrn_reflns_limit_l_max 19
_diffrn_reflns_limit_l_min -19
_diffrn_reflns_number 11811
_diffrn_reflns_theta_full 67.684
_diffrn_reflns_theta_max 73.951
_diffrn_reflns_theta_min 4.857
_diffrn_source 'fine-focus sealed X-ray tube'
_exptl_absorpt_coefficient_mu 2.522
_exptl_absorpt_correction_T_max 1.00000
_exptl_absorpt_correction_T_min 0.62841
_exptl_absorpt_correction_type multi-scan
_exptl_absorpt_process_details
;
(CrysAlis PRO; Rigaku OD, 2015)
;
_exptl_crystal_colour 'clear colourless'
_exptl_crystal_density_diffrn 1.416
_exptl_crystal_description block
_exptl_crystal_F_000 536
_exptl_crystal_size_max 0.5
_exptl_crystal_size_mid 0.35
_exptl_crystal_size_min 0.3
_refine_diff_density_max 0.246
_refine_diff_density_min -0.303
_refine_ls_abs_structure_details
;
Flack <i>x</i> determined using 956 quotients [(I+)-(I-)]/[(I+)+(I-)]
(Parsons <i>et al.</i>,  2013)
;
_refine_ls_abs_structure_Flack 0.011(6)
_refine_ls_extinction_coef 0.0195(9)
_refine_ls_extinction_expression Fc^*^=kFc[1+0.001xFc^2^\l^3^/sin(2\q)]^-1/4^
_refine_ls_extinction_method
;
SHELXL2019 (Sheldrick, 2015b)
;
_refine_ls_goodness_of_fit_ref 1.139
_refine_ls_hydrogen_treatment mixed
_refine_ls_matrix_type full
_refine_ls_number_parameters 159
_refine_ls_number_reflns 2349
_refine_ls_number_restraints 3
_refine_ls_restrained_S_all 1.139
_refine_ls_R_factor_all 0.0217
_refine_ls_R_factor_gt 0.0217
_refine_ls_shift/su_max 0.001
_refine_ls_shift/su_mean 0.000
_refine_ls_structure_factor_coef Fsqd
_refine_ls_weighting_details 'w=1/[\s^2^(Fo^2^)+(0.0280P)^2^+0.3955P] where P=(Fo^2^+2Fc^2^)/3'
_refine_ls_weighting_scheme calc
_refine_ls_wR_factor_gt 0.0567
_refine_ls_wR_factor_ref 0.0567
_reflns_number_gt 2349
_reflns_number_total 2349
_reflns_threshold_expression 'I > 2\s(I)'
_cod_data_source_file yp3225sup1.cif
_cod_data_source_block 20220428_1
_cod_original_cell_volume 1173.772(10)
_cod_database_code 2022670
_shelx_space_group_comment
;
The symmetry employed for this shelxl refinement is uniquely defined
by the following loop, which should always be used as a source of
symmetry information in preference to the above space-group names.
They are only intended as comments.
;
_shelx_estimated_absorpt_t_min 0.365
_shelx_estimated_absorpt_t_max 0.518

loop_
_space_group_symop_operation_xyz
'x, y, z'
'-x+1/2, -y, z+1/2'
'-x, y+1/2, -z+1/2'
'x+1/2, -y+1/2, -z'

loop_
_atom_site_type_symbol
_atom_site_label
_atom_site_fract_x
_atom_site_fract_y
_atom_site_fract_z
_atom_site_U_iso_or_equiv
_atom_site_adp_type
_atom_site_calc_flag
_atom_site_occupancy
_atom_site_disorder_assembly
_atom_site_disorder_group
S S01 0.73068(6) 0.55683(3) 0.45697(3) 0.00982(13) Uani d 1 . .
O O1 1.1574(2) 0.38541(13) 0.39267(9) 0.0183(3) Uani d 1 . .
O O2 0.89723(19) 0.52350(12) 0.51232(8) 0.0138(3) Uani d 1 . .
O O3 0.7234(2) 0.68416(11) 0.43850(8) 0.0161(3) Uani d 1 . .
O O4 0.54364(19) 0.51152(12) 0.49180(9) 0.0142(3) Uani d 1 . .
C C1 0.8074(3) 0.35855(15) 0.35138(11) 0.0102(3) Uani d 1 . .
C C2 1.0244(3) 0.32339(16) 0.36582(11) 0.0124(4) Uani d 1 . .
C C3 1.0442(3) 0.19582(17) 0.33283(13) 0.0165(4) Uani d 1 . .
H H3A 1.072040 0.140894 0.379517 0.020 Uiso calc 1 . .
H H3B 1.147860 0.189331 0.289609 0.020 Uiso calc 1 . .
C C4 0.8375(3) 0.17337(16) 0.29367(12) 0.0148(4) Uani d 1 . .
H H4 0.834221 0.111168 0.249455 0.018 Uiso calc 1 . .
C C5 0.6960(3) 0.15229(16) 0.36964(13) 0.0180(4) Uani d 1 . .
H H5A 0.749484 0.093795 0.409306 0.022 Uiso calc 1 . .
H H5B 0.566423 0.126072 0.349869 0.022 Uiso calc 1 . .
C C6 0.6838(3) 0.27721(16) 0.41234(12) 0.0141(4) Uani d 1 . .
H H6A 0.740537 0.275911 0.469824 0.017 Uiso calc 1 . .
H H6B 0.547177 0.304227 0.415927 0.017 Uiso calc 1 . .
C C7 0.7760(3) 0.29880(15) 0.26101(11) 0.0129(4) Uani d 1 . .
C C8 0.9131(3) 0.34879(18) 0.19078(12) 0.0185(4) Uani d 1 . .
H H8A 1.046681 0.352807 0.212298 0.028 Uiso calc 1 . .
H H8B 0.869281 0.427038 0.174930 0.028 Uiso calc 1 . .
H H8C 0.909020 0.297823 0.141170 0.028 Uiso calc 1 . .
C C9 0.5615(3) 0.30553(19) 0.22873(14) 0.0205(4) Uani d 1 . .
H H9A 0.534716 0.384243 0.207793 0.031 Uiso calc 1 . .
H H9B 0.472289 0.287334 0.275200 0.031 Uiso calc 1 . .
H H9C 0.542780 0.249226 0.182922 0.031 Uiso calc 1 . .
C C10 0.7668(3) 0.49132(14) 0.35389(10) 0.0116(3) Uani d 1 . .
H H10A 0.649314 0.506833 0.319452 0.014 Uiso calc 1 . .
H H10B 0.877245 0.531550 0.326228 0.014 Uiso calc 1 . .
O O5 1.22234(19) 0.62434(11) 0.47241(9) 0.0150(3) Uani d 1 . .
H H5C 1.119(2) 0.5855(19) 0.4853(16) 0.018 Uiso d 1 . .
H H5D 1.329(3) 0.586(3) 0.478(2) 0.047(9) Uiso d 1 . .
H H5E 1.222(5) 0.6880(15) 0.5008(16) 0.041(8) Uiso d 1 . .

loop_
_atom_site_aniso_label
_atom_site_aniso_U_11
_atom_site_aniso_U_22
_atom_site_aniso_U_33
_atom_site_aniso_U_12
_atom_site_aniso_U_13
_atom_site_aniso_U_23
S01 0.0086(2) 0.0096(2) 0.0113(2) 0.00077(15) -0.00064(15) -0.00114(14)
O1 0.0112(6) 0.0197(7) 0.0239(7) -0.0005(5) -0.0021(5) -0.0060(6)
O2 0.0109(6) 0.0168(6) 0.0138(6) 0.0009(5) -0.0020(5) 0.0001(5)
O3 0.0208(7) 0.0089(6) 0.0186(6) 0.0018(5) -0.0010(5) -0.0012(5)
O4 0.0097(6) 0.0161(6) 0.0168(6) 0.0008(5) 0.0015(5) -0.0019(5)
C1 0.0105(8) 0.0096(7) 0.0103(8) -0.0002(6) 0.0008(6) -0.0007(6)
C2 0.0123(9) 0.0139(8) 0.0109(8) 0.0008(7) 0.0006(7) -0.0003(7)
C3 0.0161(10) 0.0128(9) 0.0205(9) 0.0030(8) 0.0007(7) -0.0029(7)
C4 0.0173(9) 0.0102(9) 0.0170(8) -0.0012(7) 0.0017(7) -0.0034(7)
C5 0.0200(9) 0.0117(8) 0.0224(9) -0.0033(7) 0.0043(8) 0.0006(7)
C6 0.0142(9) 0.0121(8) 0.0161(8) -0.0015(7) 0.0045(7) 0.0007(7)
C7 0.0151(9) 0.0117(8) 0.0120(8) -0.0012(7) -0.0005(7) -0.0021(6)
C8 0.0260(10) 0.0177(9) 0.0119(8) -0.0036(8) 0.0039(8) -0.0027(7)
C9 0.0206(10) 0.0206(10) 0.0204(9) -0.0014(8) -0.0063(8) -0.0035(8)
C10 0.0145(9) 0.0108(8) 0.0097(7) 0.0016(7) -0.0003(7) 0.0006(6)
O5 0.0114(6) 0.0116(6) 0.0220(7) -0.0001(5) -0.0004(6) -0.0025(5)

loop_
_atom_type_symbol
_atom_type_description
_atom_type_scat_dispersion_real
_atom_type_scat_dispersion_imag
_atom_type_scat_source
C C 0.0181 0.0091 'International Tables Vol C Tables 4.2.6.8 and 6.1.1.4'
H H 0.0000 0.0000 'International Tables Vol C Tables 4.2.6.8 and 6.1.1.4'
O O 0.0492 0.0322 'International Tables Vol C Tables 4.2.6.8 and 6.1.1.4'
S S 0.3331 0.5567 'International Tables Vol C Tables 4.2.6.8 and 6.1.1.4'

loop_
_geom_angle_atom_site_label_1
_geom_angle_atom_site_label_2
_geom_angle_atom_site_label_3
_geom_angle_site_symmetry_1
_geom_angle_site_symmetry_3
_geom_angle
_geom_angle_publ_flag
O2 S01 O3 . . 113.12(8) ?
O2 S01 O4 . . 110.72(8) ?
O2 S01 C10 . . 108.51(8) ?
O3 S01 C10 . . 103.56(7) ?
O4 S01 O3 . . 112.66(8) ?
O4 S01 C10 . . 107.81(8) ?
C2 C1 C6 . . 105.61(14) ?
C2 C1 C7 . . 98.57(14) ?
C6 C1 C7 . . 102.65(14) ?
C10 C1 C2 . . 114.99(15) ?
C10 C1 C6 . . 117.78(14) ?
C10 C1 C7 . . 114.83(14) ?
O1 C2 C1 . . 127.46(17) ?
O1 C2 C3 . . 126.32(17) ?
C1 C2 C3 . . 106.07(15) ?
C2 C3 H3A . . 111.4 ?
C2 C3 H3B . . 111.4 ?
C2 C3 C4 . . 101.96(15) ?
H3A C3 H3B . . 109.2 ?
C4 C3 H3A . . 111.4 ?
C4 C3 H3B . . 111.4 ?
C3 C4 H4 . . 114.4 ?
C3 C4 C7 . . 102.73(15) ?
C5 C4 C3 . . 106.46(16) ?
C5 C4 H4 . . 114.4 ?
C5 C4 C7 . . 103.03(15) ?
C7 C4 H4 . . 114.4 ?
C4 C5 H5A . . 111.2 ?
C4 C5 H5B . . 111.2 ?
C4 C5 C6 . . 102.72(14) ?
H5A C5 H5B . . 109.1 ?
C6 C5 H5A . . 111.2 ?
C6 C5 H5B . . 111.2 ?
C1 C6 H6A . . 110.9 ?
C1 C6 H6B . . 110.9 ?
C5 C6 C1 . . 104.13(14) ?
C5 C6 H6A . . 110.9 ?
C5 C6 H6B . . 110.9 ?
H6A C6 H6B . . 108.9 ?
C4 C7 C1 . . 93.53(13) ?
C8 C7 C1 . . 113.35(15) ?
C8 C7 C4 . . 113.82(16) ?
C9 C7 C1 . . 113.50(15) ?
C9 C7 C4 . . 113.75(16) ?
C9 C7 C8 . . 108.46(16) ?
C7 C8 H8A . . 109.5 ?
C7 C8 H8B . . 109.5 ?
C7 C8 H8C . . 109.5 ?
H8A C8 H8B . . 109.5 ?
H8A C8 H8C . . 109.5 ?
H8B C8 H8C . . 109.5 ?
C7 C9 H9A . . 109.5 ?
C7 C9 H9B . . 109.5 ?
C7 C9 H9C . . 109.5 ?
H9A C9 H9B . . 109.5 ?
H9A C9 H9C . . 109.5 ?
H9B C9 H9C . . 109.5 ?
S01 C10 H10A . . 108.0 ?
S01 C10 H10B . . 108.0 ?
C1 C10 S01 . . 117.09(12) ?
C1 C10 H10A . . 108.0 ?
C1 C10 H10B . . 108.0 ?
H10A C10 H10B . . 107.3 ?
H5C O5 H5D . . 114(3) ?
H5C O5 H5E . . 108(3) ?
H5D O5 H5E . . 112(3) ?

loop_
_geom_bond_atom_site_label_1
_geom_bond_atom_site_label_2
_geom_bond_site_symmetry_2
_geom_bond_distance
_geom_bond_publ_flag
S01 O2 . 1.4606(13) ?
S01 O3 . 1.4612(12) ?
S01 O4 . 1.4613(13) ?
S01 C10 . 1.7773(17) ?
O1 C2 . 1.209(2) ?
C1 C2 . 1.529(2) ?
C1 C6 . 1.556(2) ?
C1 C7 . 1.569(2) ?
C1 C10 . 1.519(2) ?
C2 C3 . 1.529(3) ?
C3 H3A . 0.9700 ?
C3 H3B . 0.9700 ?
C3 C4 . 1.539(3) ?
C4 H4 . 0.9800 ?
C4 C5 . 1.533(3) ?
C4 C7 . 1.555(2) ?
C5 H5A . 0.9700 ?
C5 H5B . 0.9700 ?
C5 C6 . 1.555(2) ?
C6 H6A . 0.9700 ?
C6 H6B . 0.9700 ?
C7 C8 . 1.534(3) ?
C7 C9 . 1.530(3) ?
C8 H8A . 0.9600 ?
C8 H8B . 0.9600 ?
C8 H8C . 0.9600 ?
C9 H9A . 0.9600 ?
C9 H9B . 0.9600 ?
C9 H9C . 0.9600 ?
C10 H10A . 0.9700 ?
C10 H10B . 0.9700 ?
O5 H5C . 0.844(7) ?
O5 H5D . 0.841(7) ?
O5 H5E . 0.841(7) ?

loop_
_geom_torsion_atom_site_label_1
_geom_torsion_atom_site_label_2
_geom_torsion_atom_site_label_3
_geom_torsion_atom_site_label_4
_geom_torsion_site_symmetry_1
_geom_torsion_site_symmetry_2
_geom_torsion_site_symmetry_3
_geom_torsion_site_symmetry_4
_geom_torsion
_geom_torsion_publ_flag
O1 C2 C3 C4 . . . . -170.45(18) ?
O2 S01 C10 C1 . . . . 51.98(16) ?
O3 S01 C10 C1 . . . . 172.43(14) ?
O4 S01 C10 C1 . . . . -67.99(16) ?
C1 C2 C3 C4 . . . . 5.36(18) ?
C2 C1 C6 C5 . . . . -72.10(17) ?
C2 C1 C7 C4 . . . . 56.44(15) ?
C2 C1 C7 C8 . . . . -61.42(18) ?
C2 C1 C7 C9 . . . . 174.26(16) ?
C2 C1 C10 S01 . . . . -83.86(17) ?
C2 C3 C4 C5 . . . . -76.13(18) ?
C2 C3 C4 C7 . . . . 31.79(16) ?
C3 C4 C5 C6 . . . . 69.27(18) ?
C3 C4 C7 C1 . . . . -54.99(16) ?
C3 C4 C7 C8 . . . . 62.48(18) ?
C3 C4 C7 C9 . . . . -172.61(15) ?
C4 C5 C6 C1 . . . . 4.32(19) ?
C5 C4 C7 C1 . . . . 55.52(16) ?
C5 C4 C7 C8 . . . . 172.99(16) ?
C5 C4 C7 C9 . . . . -62.10(18) ?
C6 C1 C2 O1 . . . . -118.24(19) ?
C6 C1 C2 C3 . . . . 66.02(17) ?
C6 C1 C7 C4 . . . . -51.79(16) ?
C6 C1 C7 C8 . . . . -169.65(16) ?
C6 C1 C7 C9 . . . . 66.04(18) ?
C6 C1 C10 S01 . . . . 41.7(2) ?
C7 C1 C2 O1 . . . . 135.98(19) ?
C7 C1 C2 C3 . . . . -39.77(16) ?
C7 C1 C6 C5 . . . . 30.68(18) ?
C7 C1 C10 S01 . . . . 162.77(13) ?
C7 C4 C5 C6 . . . . -38.44(18) ?
C10 C1 C2 O1 . . . . 13.4(3) ?
C10 C1 C2 C3 . . . . -162.36(14) ?
C10 C1 C6 C5 . . . . 157.89(16) ?
C10 C1 C7 C4 . . . . 179.15(15) ?
C10 C1 C7 C8 . . . . 61.3(2) ?
C10 C1 C7 C9 . . . . -63.0(2) ?

_cod_database_fobs_code 2022670
